data_1512957
loop_
_publ_author_name
'Suryabhan Singh'
'Subrato Bhattacharya'

_publ_section_title
;
 Studies of titanocene and zirconocene pyridine-2,6-bis-thiocarboxylates
 exhibiting partial desulfurization
;
_journal_name_full
;
Inorganica Chimica Acta
;
_journal_page_first 230
_journal_page_last 236
_journal_paper_doi 10.1016/j.ica.2012.11.014
_journal_volume 395
_journal_year 2013
_chemical_formula_sum 'C17 H13 N O3.5 S0.5 Ti'
_chemical_formula_weight 351.21
_space_group_IT_number 31
_symmetry_cell_setting orthorhombic
_symmetry_Int_Tables_number 31
_symmetry_space_group_name_Hall 'P 2ac -2'
_symmetry_space_group_name_H-M 'P m n 21'
_atom_sites_solution_hydrogens geom
_atom_sites_solution_primary direct
_atom_sites_solution_secondary difmap
_cell_angle_alpha 90.00
_cell_angle_beta 90.00
_cell_angle_gamma 90.00
_cell_formula_units_Z 2
_cell_length_a 11.964(11)
_cell_length_b 8.167(4)
_cell_length_c 7.678(5)
_cell_measurement_temperature 293(2)
_cell_volume 750.2(9)
_computing_structure_refinement 'SHELXL-97 (Sheldrick, 1997)'
_diffrn_ambient_temperature 293(2)
_diffrn_measured_fraction_theta_full 0.995
_diffrn_measured_fraction_theta_max 0.843
_diffrn_radiation_monochromator graphite
_diffrn_radiation_type MoK\a
_diffrn_radiation_wavelength 0.71073
_diffrn_reflns_av_R_equivalents 0.0444
_diffrn_reflns_av_sigmaI/netI 0.0885
_diffrn_reflns_limit_h_max 16
_diffrn_reflns_limit_h_min -13
_diffrn_reflns_limit_k_max 11
_diffrn_reflns_limit_k_min -5
_diffrn_reflns_limit_l_max 8
_diffrn_reflns_limit_l_min -10
_diffrn_reflns_number 2021
_diffrn_reflns_theta_full 25.00
_diffrn_reflns_theta_max 29.18
_diffrn_reflns_theta_min 3.02
_diffrn_source 'fine-focus sealed tube'
_exptl_absorpt_coefficient_mu 0.657
_exptl_absorpt_correction_T_max 1.00000
_exptl_absorpt_correction_T_min 0.03289
_exptl_absorpt_correction_type multi-scan
_exptl_crystal_colour Yellow
_exptl_crystal_density_diffrn 1.555
_exptl_crystal_density_method 'not measured'
_exptl_crystal_description Rectangular
_exptl_crystal_F_000 360
_exptl_crystal_recrystallization_method Chloroform
_exptl_crystal_size_max 0.34
_exptl_crystal_size_mid 0.32
_exptl_crystal_size_min 0.30
_refine_diff_density_max 0.375
_refine_diff_density_min -0.584
_refine_diff_density_rms 0.062
_refine_ls_abs_structure_details 'Flack H D (1983), Acta Cryst. A39, 876-881'
_refine_ls_abs_structure_Flack -0.18(12)
_refine_ls_extinction_method none
_refine_ls_goodness_of_fit_ref 0.982
_refine_ls_matrix_type full
_refine_ls_number_parameters 116
_refine_ls_number_reflns 1432
_refine_ls_number_restraints 4
_refine_ls_restrained_S_all 0.988
_refine_ls_R_factor_all 0.1392
_refine_ls_R_factor_gt 0.0730
_refine_ls_shift/su_max 0.001
_refine_ls_shift/su_mean 0.000
_refine_ls_structure_factor_coef Fsqd
_refine_ls_weighting_details 'calc w=1/[\s^2^(Fo^2^)+(0.0974P)^2^+0.0000P] where P=(Fo^2^+2Fc^2^)/3'
_refine_ls_weighting_scheme calc
_refine_ls_wR_factor_gt 0.1744
_refine_ls_wR_factor_ref 0.2326
_reflns_number_gt 674
_reflns_number_total 1432
_reflns_threshold_expression >2sigma(I)
_cod_data_source_file ICA-2013-395-230-236-2.cif
_cod_data_source_block ti-pdtc1
_cod_original_formula_sum 'C17 H13 N O3.50 S0.50 Ti'
_cod_database_code 1512957

loop_
_symmetry_equiv_pos_as_xyz
'x, y, z'
'-x+1/2, -y, z+1/2'
'-x, y, z'
'x+1/2, -y, z+1/2'

loop_
_atom_site_label
_atom_site_type_symbol
_atom_site_fract_x
_atom_site_fract_y
_atom_site_fract_z
_atom_site_U_iso_or_equiv
_atom_site_adp_type
_atom_site_occupancy
_atom_site_symmetry_multiplicity
_atom_site_calc_flag
_atom_site_refinement_flags
_atom_site_disorder_assembly
_atom_site_disorder_group
S1 S -0.309(4) 0.638(7) 0.706(6) 0.131(6) Uani 0.20(2) 1 d PD A 1
O1A O -0.2914(18) 0.677(4) 0.659(4) 0.131(6) Uani 0.80(2) 1 d PD A 2
Ti1 Ti 0.0000 0.9084(2) 0.4581(3) 0.0725(7) Uani 1 2 d S . .
N1 N 0.0000 0.7042(14) 0.6418(16) 0.089(4) Uani 1 2 d S . .
O1 O -0.1709(6) 0.8448(9) 0.5150(10) 0.103(2) Uani 1 1 d . A .
C4 C 0.0000 0.455(3) 0.882(4) 0.160(12) Uani 1 2 d S . .
H4 H 0.0000 0.3746 0.9677 0.192 Uiso 1 2 calc SR . .
C1 C -0.1972(16) 0.7324(16) 0.6166(16) 0.121(4) Uani 1 1 d D . .
C6 C -0.0947(8) 1.1546(11) 0.5381(15) 0.088(3) Uani 1 1 d . . .
H6 H -0.1685 1.1679 0.5026 0.106 Uiso 1 1 calc R . .
C5 C 0.0000 1.2006(13) 0.450(3) 0.095(4) Uani 1 2 d S . .
H5 H 0.0000 1.2562 0.3447 0.114 Uiso 1 2 calc SR . .
C7 C -0.0558(9) 1.0819(11) 0.6953(16) 0.098(4) Uani 1 1 d . . .
H7 H -0.1009 1.0409 0.7838 0.118 Uiso 1 1 calc R . .
C3 C -0.0978(16) 0.5144(15) 0.818(2) 0.146(7) Uani 1 1 d . . .
H3 H -0.1646 0.4683 0.8564 0.175 Uiso 1 1 calc R A .
C8 C -0.0587(12) 0.9429(18) 0.1648(17) 0.132(6) Uani 1 1 d . . .
H8 H -0.1053 1.0314 0.1410 0.159 Uiso 1 1 calc R . .
C2 C -0.1019(13) 0.6445(13) 0.6957(17) 0.110(4) Uani 1 1 d . A .
C10 C 0.0000 0.701(3) 0.240(2) 0.134(9) Uani 1 2 d SD . .
H10 H 0.0000 0.5938 0.2800 0.161 Uiso 1 2 calc SR . .
C9 C -0.0900(12) 0.792(2) 0.2053(19) 0.146(6) Uani 1 1 d D . .
H9 H -0.1635 0.7555 0.2093 0.176 Uiso 1 1 calc R . .

loop_
_atom_site_aniso_label
_atom_site_aniso_U_11
_atom_site_aniso_U_22
_atom_site_aniso_U_33
_atom_site_aniso_U_23
_atom_site_aniso_U_13
_atom_site_aniso_U_12
S1 0.092(9) 0.154(16) 0.147(16) -0.066(12) 0.071(7) -0.082(6)
O1A 0.092(9) 0.154(16) 0.147(16) -0.066(12) 0.071(7) -0.082(6)
Ti1 0.0905(14) 0.0638(10) 0.0633(12) -0.0063(15) 0.000 0.000
N1 0.155(11) 0.052(6) 0.060(7) -0.009(5) 0.000 0.000
O1 0.120(5) 0.094(4) 0.096(7) -0.011(5) 0.028(4) -0.012(4)
C4 0.33(4) 0.079(11) 0.077(15) -0.024(11) 0.000 0.000
C1 0.202(15) 0.090(7) 0.072(8) -0.051(7) 0.023(9) -0.013(10)
C6 0.104(7) 0.074(5) 0.087(8) -0.025(6) 0.017(6) 0.009(5)
C5 0.132(11) 0.069(6) 0.083(9) -0.013(11) 0.000 0.000
C7 0.154(10) 0.072(5) 0.069(6) -0.009(6) 0.005(6) 0.003(5)
C3 0.28(2) 0.085(9) 0.076(9) -0.036(9) 0.029(12) -0.059(11)
C8 0.201(16) 0.131(8) 0.064(7) -0.014(7) -0.025(7) 0.069(9)
C2 0.199(13) 0.060(5) 0.070(7) -0.031(6) 0.046(8) -0.046(8)
C10 0.26(3) 0.088(12) 0.054(11) -0.004(10) 0.000 0.000
C9 0.165(14) 0.22(2) 0.059(8) -0.009(13) 0.000(9) -0.077(13)

loop_
_atom_type_symbol
_atom_type_description
_atom_type_scat_dispersion_real
_atom_type_scat_dispersion_imag
_atom_type_scat_source
C C 0.0033 0.0016 'International Tables Vol C Tables 4.2.6.8 and 6.1.1.4'
H H 0.0000 0.0000 'International Tables Vol C Tables 4.2.6.8 and 6.1.1.4'
N N 0.0061 0.0033 'International Tables Vol C Tables 4.2.6.8 and 6.1.1.4'
O O 0.0106 0.0060 'International Tables Vol C Tables 4.2.6.8 and 6.1.1.4'
S S 0.1246 0.1234 'International Tables Vol C Tables 4.2.6.8 and 6.1.1.4'
Ti Ti 0.2776 0.4457 'International Tables Vol C Tables 4.2.6.8 and 6.1.1.4'
Zr Zr -2.9673 0.5597 'International Tables Vol C Tables 4.2.6.8 and 6.1.1.4'

loop_
_geom_angle_atom_site_label_1
_geom_angle_atom_site_label_2
_geom_angle_atom_site_label_3
_geom_angle
_geom_angle_site_symmetry_1
_geom_angle_site_symmetry_3
O1 Ti1 O1 143.3(5) . 3
O1 Ti1 N1 71.7(2) . .
O1 Ti1 N1 71.7(2) 3 .
O1 Ti1 C8 86.6(5) . .
O1 Ti1 C8 120.1(4) 3 .
N1 Ti1 C8 134.7(5) . .
O1 Ti1 C8 120.1(4) . 3
O1 Ti1 C8 86.6(5) 3 3
N1 Ti1 C8 134.7(5) . 3
C8 Ti1 C8 34.4(7) . 3
O1 Ti1 C10 88.4(2) . .
O1 Ti1 C10 88.4(2) 3 .
N1 Ti1 C10 85.0(5) . .
C8 Ti1 C10 54.3(5) . .
C8 Ti1 C10 54.3(5) 3 .
O1 Ti1 C6 126.9(3) . 3
O1 Ti1 C6 72.6(3) 3 3
N1 Ti1 C6 118.5(4) . 3
C8 Ti1 C6 106.5(5) . 3
C8 Ti1 C6 90.2(4) 3 3
C10 Ti1 C6 141.2(4) . 3
O1 Ti1 C6 72.6(3) . .
O1 Ti1 C6 126.9(3) 3 .
N1 Ti1 C6 118.5(4) . .
C8 Ti1 C6 90.2(4) . .
C8 Ti1 C6 106.5(5) 3 .
C10 Ti1 C6 141.2(4) . .
C6 Ti1 C6 56.7(5) 3 .
O1 Ti1 C5 104.2(2) . .
O1 Ti1 C5 104.2(2) 3 .
N1 Ti1 C5 141.2(6) . .
C8 Ti1 C5 81.8(7) . .
C8 Ti1 C5 81.8(7) 3 .
C10 Ti1 C5 133.8(7) . .
C6 Ti1 C5 33.4(3) 3 .
C6 Ti1 C5 33.4(3) . .
O1 Ti1 C7 74.0(3) . .
O1 Ti1 C7 104.6(3) 3 .
N1 Ti1 C7 87.8(4) . .
C8 Ti1 C7 124.5(4) . .
C8 Ti1 C7 136.9(5) 3 .
C10 Ti1 C7 162.3(3) . .
C6 Ti1 C7 56.0(3) 3 .
C6 Ti1 C7 34.6(4) . .
C5 Ti1 C7 55.2(6) . .
O1 Ti1 C7 104.6(3) . 3
O1 Ti1 C7 74.0(3) 3 3
N1 Ti1 C7 87.8(4) . 3
C8 Ti1 C7 136.9(5) . 3
C8 Ti1 C7 124.5(4) 3 3
C10 Ti1 C7 162.3(3) . 3
C6 Ti1 C7 34.6(4) 3 3
C6 Ti1 C7 56.0(3) . 3
C5 Ti1 C7 55.2(6) . 3
C7 Ti1 C7 32.3(5) . 3
O1 Ti1 C9 69.2(4) . .
O1 Ti1 C9 119.5(4) 3 .
N1 Ti1 C9 102.7(5) . .
C8 Ti1 C9 32.1(4) . .
C8 Ti1 C9 54.3(4) 3 .
C10 Ti1 C9 32.3(4) . .
C6 Ti1 C9 138.5(5) 3 .
C6 Ti1 C9 109.0(5) . .
C5 Ti1 C9 111.9(7) . .
C7 Ti1 C9 135.8(5) . .
C7 Ti1 C9 164.9(5) 3 .
C2 N1 C2 124.6(17) . 3
C2 N1 Ti1 117.7(8) . .
C2 N1 Ti1 117.7(8) 3 .
C1 O1 Ti1 123.0(11) . .
C3 C4 C3 119(3) . 3
C3 C4 H4 120.5 . .
C3 C4 H4 120.5 3 .
O1 C1 O1A 131(2) . .
O1 C1 C2 114.9(14) . .
O1A C1 C2 114.3(19) . .
O1 C1 S1 142(3) . .
O1A C1 S1 12(4) . .
C2 C1 S1 103(2) . .
C5 C6 C7 105.1(12) . .
C5 C6 Ti1 73.3(6) . .
C7 C6 Ti1 73.2(5) . .
C5 C6 H6 127.5 . .
C7 C6 H6 127.5 . .
Ti1 C6 H6 118.3 . .
C6 C5 C6 111.5(19) . 3
C6 C5 Ti1 73.3(6) . .
C6 C5 Ti1 73.3(6) 3 .
C6 C5 H5 124.2 . .
C6 C5 H5 124.2 3 .
Ti1 C5 H5 120.6 . .
C7 C7 C6 109.1(6) 3 .
C7 C7 Ti1 73.9(3) 3 .
C6 C7 Ti1 72.2(6) . .
C7 C7 H7 125.4 3 .
C6 C7 H7 125.4 . .
Ti1 C7 H7 120.2 . .
C4 C3 C2 122(2) . .
C4 C3 H3 118.8 . .
C2 C3 H3 118.8 . .
C9 C8 C8 106.4(10) . 3
C9 C8 Ti1 75.5(9) . .
C8 C8 Ti1 72.8(4) 3 .
C9 C8 H8 126.8 . .
C8 C8 H8 126.8 3 .
Ti1 C8 H8 117.1 . .
N1 C2 C3 115.7(15) . .
N1 C2 C1 112.8(11) . .
C3 C2 C1 131.5(13) . .
C9 C10 C9 107.5(19) . 3
C9 C10 Ti1 75.1(11) . .
C9 C10 Ti1 75.1(11) 3 .
C9 C10 H10 126.2 . .
C9 C10 H10 126.2 3 .
Ti1 C10 H10 115.8 . .
C8 C9 C10 109.7(16) . .
C8 C9 Ti1 72.4(9) . .
C10 C9 Ti1 72.6(11) . .
C8 C9 H9 125.2 . .
C10 C9 H9 125.2 . .
Ti1 C9 H9 121.5 . .

loop_
_geom_bond_atom_site_label_1
_geom_bond_atom_site_label_2
_geom_bond_distance
_geom_bond_site_symmetry_2
S1 C1 1.693(17) .
O1A C1 1.256(16) .
Ti1 O1 2.154(8) .
Ti1 O1 2.154(8) 3
Ti1 N1 2.184(12) .
Ti1 C8 2.376(13) .
Ti1 C8 2.376(13) 3
Ti1 C10 2.383(19) .
Ti1 C6 2.389(8) 3
Ti1 C6 2.389(8) .
Ti1 C5 2.388(11) .
Ti1 C7 2.402(11) .
Ti1 C7 2.402(11) 3
Ti1 C9 2.414(14) .
N1 C2 1.377(13) .
N1 C2 1.377(13) 3
O1 C1 1.245(14) .
C4 C3 1.358(18) .
C4 C3 1.358(18) 3
C4 H4 0.9300 .
C1 C2 1.478(19) .
C6 C5 1.371(14) .
C6 C7 1.423(15) .
C6 H6 0.9300 .
C5 C6 1.371(14) 3
C5 H5 0.9300 .
C7 C7 1.33(2) 3
C7 H7 0.9300 .
C3 C2 1.42(2) .
C3 H3 0.9300 .
C8 C9 1.323(16) .
C8 C8 1.40(3) 3
C8 H8 0.9300 .
C10 C9 1.335(15) .
C10 C9 1.335(15) 3
C10 H10 0.9300 .
C9 H9 0.9300 .
